data_1001037
loop_
_publ_author_name
'Bhide, V'
'Gasperin, M'

_publ_section_title 'A new GTB-type thallium niobate'
_journal_coden_ASTM ACBCAR
_journal_name_full 'Acta Crystallographica B (24,1968-38,1982)'
_journal_page_first 1318
_journal_page_last 1321
_journal_paper_doi 10.1107/S056774087900635X
_journal_volume 35
_journal_year 1979
_chemical_formula_structural 'Tl0.96 Nb7 O18.25'
_chemical_formula_sum 'Nb7 O18.25 Tl0.96'
_chemical_name_systematic 'Thallium niobium oxide (1/7/18.3)'
_space_group_IT_number 127
_symmetry_cell_setting tetragonal
_symmetry_Int_Tables_number 127
_symmetry_space_group_name_Hall '-P 4 2ab'
_symmetry_space_group_name_H-M 'P 4/m b m'
_cell_angle_alpha 90
_cell_angle_beta 90
_cell_angle_gamma 90
_cell_formula_units_Z 8
_cell_length_a 27.50(2)
_cell_length_b 27.50(2)
_cell_length_c 3.94(1)
_cell_volume 2979.6
_refine_ls_R_factor_all 0.06
_cod_original_formula_sum 'Nb7 O18.25 Tl.96'
_cod_database_code 1001037

loop_
_symmetry_equiv_pos_as_xyz
x,y,z
-x,-y,z
1/2+x,1/2-y,z
1/2-x,1/2+y,z
-y,x,z
y,-x,z
1/2+y,1/2+x,z
1/2-y,1/2-x,z
-x,-y,-z
x,y,-z
1/2-x,1/2+y,-z
1/2+x,1/2-y,-z
y,-x,-z
-y,x,-z
1/2-y,1/2-x,-z
1/2+y,1/2+x,-z

loop_
_atom_site_label
_atom_site_type_symbol
_atom_site_symmetry_multiplicity
_atom_site_Wyckoff_symbol
_atom_site_fract_x
_atom_site_fract_y
_atom_site_fract_z
_atom_site_occupancy
_atom_site_attached_hydrogens
_atom_site_calc_flag
Nb1 Nb0 2 d 0.5 0. 0. 1. 0 d
Nb2 Nb0 4 g 0.1986(1) 0.6986(1) 0. 1. 0 d
Nb3 Nb0 8 i 0.2328(1) 0.9379(1) 0. 1. 0 d
Nb4 Nb0 8 i 0.3678(1) 0.9642(1) 0. 1. 0 d
Nb5 Nb0 8 i 0.0664(1) 0.7212(1) 0. 1. 0 d
Nb6 Nb0 8 i 0.1583(1) 0.8260(1) 0. 1. 0 d
Nb7 Nb0 8 i 0.0382(1) 0.8390(1) 0. 1. 0 d
Nb8 Nb0 8 i 0.0864(1) 0.9484(1) 0. 1. 0 d
Nb9 Nb0 2 b 0. 0. 0. 0.6 0 d
Nb10 Nb0 4 h 0.3840(12) 0.8842(12) 0.5 0.2 0 d
O1 O0 2 c 0. 0.5 0.5 1. 0 d
O2 O0 4 h 0.1976(32) 0.6976(32) 0.5 1. 0 d
O3 O0 8 j 0.2280(8) 0.9377(8) 0.5 1. 0 d
O4 O0 8 j 0.3653(8) 0.9601(8) 0.5 1. 0 d
O5 O0 8 j 0.0652(11) 0.7215(11) 0.5 1. 0 d
O6 O0 8 j 0.1575(9) 0.8273(9) 0.5 1. 0 d
O7 O0 8 j 0.0381(6) 0.8397(6) 0.5 1. 0 d
O8 O0 8 j 0.0791(6) 0.9500(6) 0.5 1. 0 d
O9 O0 4 g 0.3992(9) 0.8992(9) 0. 1. 0 d
O10 O0 8 i 0.2082(6) 0.8718(6) 0. 1. 0 d
O11 O0 8 i 0.2997(5) 0.9302(6) 0. 1. 0 d
O12 O0 8 i 0.1954(6) 0.7684(6) 0. 1. 0 d
O13 O0 8 i 0.1044(5) 0.8780(5) 0. 1. 0 d
O14 O0 8 i 0.0208(5) 0.9144(5) 0. 1. 0 d
O15 O0 8 i 0.1562(5) 0.9621(5) 0. 1. 0 d
O16 O0 8 i 0.0944(5) 0.7904(5) 0. 1. 0 d
O17 O0 8 i 0.0107(5) 0.7684(5) 0. 1. 0 d
O18 O0 8 i 0.1271(6) 0.6932(6) 0. 1. 0 d
O19 O0 8 i 0.0277(6) 0.6652(6) 0. 1. 0 d
O20 O0 8 i 0.4283(6) 0.9996(6) 0. 1. 0 d
Tl1 Tl0 4 h 0.1084(4) 0.6084(4) 0.5 0.28 0 d
Tl2 Tl0 8 j 0.0776(2) 0.5925(2) 0.5 0.36 0 d
Tl3 Tl0 8 j 0.3426(3) 0.8556(4) 0.5 0.24 0 d
Tl4 Tl0 8 j 0.3268(8) 0.8632(14) 0.5 0.06 0 d
Tl5 Tl0 8 j 0.2608(15) 0.8030(21) 0.5 0.02 0 d
Tl6 Tl0 8 j 0.2697(3) 0.7822(4) 0.5 0.14 0 d

loop_
_atom_type_symbol
_atom_type_oxidation_number
Nb0 0.000
O0 0.000
Tl0 0.000
